data_2227624
loop_
_publ_author_name
'R\'ios-Sanchez, Ra\'ul'
'Hern\'andez-Ortega, Sim\'on'
'Morales-Morales, David'
'Avila-Sorrosa, Alcives'

_publ_section_title
;
 [2-(Diphenylphosphanyl)benzenethiolato-\k^2^<i>P</i>,<i>S</i>](pyridine-2-thiolato-\k<i>S</i>)(triphenylphosphine-\k<i>P</i>)palladium(II)
;
_journal_coeditor_code HY2339
_journal_issue 9
_journal_name_full 'Acta Crystallographica Section E'
_journal_page_first m1170
_journal_page_last m1171
_journal_paper_doi 10.1107/S160053681003357X
_journal_volume 66
_journal_year 2010
_chemical_formula_iupac '[Pd (C5 H4 N S) (C18 H14 P S) (C18 H15 P)]'
_chemical_formula_moiety 'C41 H33 N P2 Pd S2'
_chemical_formula_sum 'C41 H33 N P2 Pd S2'
_chemical_formula_weight 772.14
_chemical_name_systematic
;
[2-(Diphenylphosphanyl)benzenethiolato-\k^2^<i>P</i>,<i>S</i>](pyridine-2-
thiolato-\k<i>S</i>)(triphenylphosphine-\k<i>P</i>)palladium(II)
;
_space_group_IT_number 2
_symmetry_cell_setting triclinic
_symmetry_space_group_name_Hall '-P 1'
_symmetry_space_group_name_H-M 'P -1'
_atom_sites_solution_hydrogens geom
_atom_sites_solution_primary direct
_atom_sites_solution_secondary difmap
_audit_creation_method SHELXL-97
_cell_angle_alpha 83.623(5)
_cell_angle_beta 76.379(5)
_cell_angle_gamma 75.135(5)
_cell_formula_units_Z 2
_cell_length_a 11.399(5)
_cell_length_b 12.178(5)
_cell_length_c 13.467(5)
_cell_measurement_reflns_used 3920
_cell_measurement_temperature 298(2)
_cell_measurement_theta_max 24.60
_cell_measurement_theta_min 2.24
_cell_volume 1753.5(12)
_computing_cell_refinement 'SAINT-Plus (Bruker, 2007)'
_computing_data_collection 'SMART (Bruker, 2007)'
_computing_data_reduction 'SAINT-Plus (Bruker, 2007)'
_computing_molecular_graphics 'SHELXTL (Sheldrick, 2008)'
_computing_publication_material 'SHELXTL (Sheldrick, 2008)'
_computing_structure_refinement 'SHELXL97 (Sheldrick, 2008)'
_computing_structure_solution 'SHELXS97 (Sheldrick, 2008)'
_diffrn_ambient_temperature 298(2)
_diffrn_measured_fraction_theta_full 0.998
_diffrn_measured_fraction_theta_max 0.998
_diffrn_measurement_device_type 'Bruker SMART APEX CCD'
_diffrn_measurement_method '\f and \w scans'
_diffrn_radiation_monochromator graphite
_diffrn_radiation_source 'fine-focus sealed tube'
_diffrn_radiation_type MoK\a
_diffrn_radiation_wavelength 0.71069
_diffrn_reflns_av_R_equivalents 0.0461
_diffrn_reflns_av_sigmaI/netI 0.0726
_diffrn_reflns_limit_h_max 13
_diffrn_reflns_limit_h_min -13
_diffrn_reflns_limit_k_max 14
_diffrn_reflns_limit_k_min -14
_diffrn_reflns_limit_l_max 16
_diffrn_reflns_limit_l_min -16
_diffrn_reflns_number 14855
_diffrn_reflns_theta_full 25.37
_diffrn_reflns_theta_max 25.37
_diffrn_reflns_theta_min 1.56
_exptl_absorpt_coefficient_mu 0.771
_exptl_absorpt_correction_T_max 0.9625
_exptl_absorpt_correction_T_min 0.7796
_exptl_absorpt_correction_type multi-scan
_exptl_absorpt_process_details '(SADABS; Bruker, 2001)'
_exptl_crystal_colour yellow
_exptl_crystal_density_diffrn 1.462
_exptl_crystal_density_method 'not measured'
_exptl_crystal_description prism
_exptl_crystal_F_000 788
_exptl_crystal_size_max 0.34
_exptl_crystal_size_mid 0.06
_exptl_crystal_size_min 0.05
_refine_diff_density_max 0.708
_refine_diff_density_min -0.302
_refine_ls_extinction_method none
_refine_ls_goodness_of_fit_ref 1.016
_refine_ls_hydrogen_treatment constr
_refine_ls_matrix_type full
_refine_ls_number_parameters 470
_refine_ls_number_reflns 6429
_refine_ls_number_restraints 186
_refine_ls_restrained_S_all 1.007
_refine_ls_R_factor_all 0.0801
_refine_ls_R_factor_gt 0.0528
_refine_ls_shift/su_max 0.038
_refine_ls_shift/su_mean 0.002
_refine_ls_structure_factor_coef Fsqd
_refine_ls_weighting_details 'calc w=1/[\s^2^(Fo^2^)+(0.0518P)^2^+0.5024P] where P=(Fo^2^+2Fc^2^)/3'
_refine_ls_weighting_scheme calc
_refine_ls_wR_factor_gt 0.1122
_refine_ls_wR_factor_ref 0.1232
_reflns_number_gt 4588
_reflns_number_total 6429
_reflns_threshold_expression I>2\s(I)
_cod_data_source_file hy2339.cif
_cod_data_source_block I
_cod_database_code 2227624
_cod_database_fobs_code 2227624

loop_
_symmetry_equiv_pos_as_xyz
'x, y, z'
'-x, -y, -z'

loop_
_atom_site_type_symbol
_atom_site_label
_atom_site_fract_x
_atom_site_fract_y
_atom_site_fract_z
_atom_site_U_iso_or_equiv
_atom_site_adp_type
_atom_site_calc_flag
_atom_site_refinement_flags
_atom_site_occupancy
_atom_site_disorder_assembly
_atom_site_disorder_group
Pd Pd1 0.26508(3) 0.20691(3) 0.25871(3) 0.03896(13) Uani d . 1 . .
S S1 0.41538(12) 0.10047(11) 0.34128(10) 0.0527(3) Uani d . 1 . .
S S2 0.10300(12) 0.29994(11) 0.17836(10) 0.0513(3) Uani d . 1 A .
P P1 0.21862(11) 0.04240(10) 0.23856(9) 0.0383(3) Uani d . 1 . .
P P2 0.31291(12) 0.37713(11) 0.28524(10) 0.0435(3) Uani d . 1 . .
C C1 0.3252(4) -0.0722(4) 0.2934(3) 0.0416(11) Uani d . 1 . .
C C2 0.4067(4) -0.0419(4) 0.3403(4) 0.0442(12) Uani d . 1 . .
C C3 0.4853(5) -0.1262(5) 0.3891(4) 0.0609(15) Uani d . 1 . .
H H3 0.5392 -0.1068 0.4225 0.073 Uiso calc R 1 . .
C C4 0.4824(6) -0.2371(5) 0.3874(5) 0.0697(17) Uani d . 1 . .
H H4 0.5348 -0.2930 0.4203 0.084 Uiso calc R 1 . .
C C5 0.4042(5) -0.2682(5) 0.3384(5) 0.0681(16) Uani d . 1 . .
H H5 0.4050 -0.3446 0.3370 0.082 Uiso calc R 1 . .
C C6 0.3249(5) -0.1864(4) 0.2916(4) 0.0546(13) Uani d . 1 . .
H H6 0.2711 -0.2069 0.2588 0.065 Uiso calc R 1 . .
C C7 0.2388(4) 0.0109(4) 0.1058(3) 0.0400(11) Uani d . 1 . .
C C8 0.3553(5) -0.0422(4) 0.0520(4) 0.0492(12) Uani d . 1 . .
H H8 0.4197 -0.0698 0.0864 0.059 Uiso calc R 1 . .
C C9 0.3772(5) -0.0547(5) -0.0516(4) 0.0603(15) Uani d . 1 . .
H H9 0.4561 -0.0902 -0.0868 0.072 Uiso calc R 1 . .
C C10 0.2838(7) -0.0154(5) -0.1027(4) 0.0710(17) Uani d . 1 . .
H H10 0.2990 -0.0233 -0.1727 0.085 Uiso calc R 1 . .
C C11 0.1676(6) 0.0357(5) -0.0511(4) 0.0708(17) Uani d . 1 . .
H H11 0.1033 0.0606 -0.0859 0.085 Uiso calc R 1 . .
C C12 0.1447(5) 0.0509(4) 0.0533(4) 0.0529(13) Uani d . 1 . .
H H12 0.0660 0.0880 0.0876 0.063 Uiso calc R 1 . .
C C13 0.0628(4) 0.0290(4) 0.3020(3) 0.0449(12) Uani d . 1 . .
C C14 0.0115(5) -0.0538(5) 0.2790(4) 0.0682(16) Uani d . 1 . .
H H14 0.0556 -0.1031 0.2276 0.082 Uiso calc R 1 . .
C C15 -0.1055(6) -0.0635(6) 0.3322(5) 0.083(2) Uani d . 1 . .
H H15 -0.1394 -0.1194 0.3163 0.100 Uiso calc R 1 . .
C C16 -0.1711(6) 0.0075(6) 0.4073(5) 0.0814(19) Uani d . 1 . .
H H16 -0.2494 0.0001 0.4428 0.098 Uiso calc R 1 . .
C C17 -0.1224(5) 0.0892(5) 0.4307(5) 0.0714(17) Uani d . 1 . .
H H17 -0.1675 0.1381 0.4820 0.086 Uiso calc R 1 . .
C C18 -0.0057(5) 0.0999(4) 0.3782(4) 0.0556(13) Uani d . 1 . .
H H18 0.0270 0.1562 0.3949 0.067 Uiso calc R 1 . .
C C19 0.2835(5) 0.5004(4) 0.1960(4) 0.0511(13) Uani d . 1 . .
C C20 0.1634(6) 0.5559(5) 0.1907(5) 0.0710(17) Uani d . 1 . .
H H20 0.0985 0.5280 0.2320 0.085 Uiso calc R 1 . .
C C21 0.1352(7) 0.6508(5) 0.1270(6) 0.084(2) Uani d . 1 . .
H H21 0.0530 0.6878 0.1268 0.101 Uiso calc R 1 . .
C C22 0.2296(8) 0.6888(6) 0.0650(5) 0.089(2) Uani d . 1 . .
H H22 0.2124 0.7535 0.0222 0.107 Uiso calc R 1 . .
C C23 0.3497(8) 0.6337(6) 0.0642(5) 0.093(2) Uani d . 1 . .
H H23 0.4136 0.6594 0.0190 0.111 Uiso calc R 1 . .
C C24 0.3780(6) 0.5397(5) 0.1301(4) 0.0683(16) Uani d . 1 . .
H H24 0.4604 0.5033 0.1298 0.082 Uiso calc R 1 . .
C C25 0.4744(4) 0.3612(4) 0.2925(4) 0.0440(11) Uani d . 1 . .
C C26 0.5669(5) 0.2975(5) 0.2206(4) 0.0632(15) Uani d . 1 . .
H H26 0.5461 0.2621 0.1717 0.076 Uiso calc R 1 . .
C C27 0.6903(6) 0.2867(5) 0.2217(5) 0.0710(17) Uani d . 1 . .
H H27 0.7521 0.2447 0.1726 0.085 Uiso calc R 1 . .
C C28 0.7229(5) 0.3366(5) 0.2934(5) 0.0685(16) Uani d . 1 . .
H H28 0.8062 0.3283 0.2939 0.082 Uiso calc R 1 . .
C C29 0.6308(5) 0.3994(5) 0.3650(4) 0.0653(15) Uani d . 1 . .
H H29 0.6521 0.4344 0.4139 0.078 Uiso calc R 1 . .
C C30 0.5090(5) 0.4110(4) 0.3649(4) 0.0490(12) Uani d . 1 . .
H H30 0.4480 0.4530 0.4145 0.059 Uiso calc R 1 . .
C C31 0.2270(4) 0.4299(4) 0.4100(4) 0.0460(12) Uani d . 1 . .
C C32 0.2156(5) 0.3516(5) 0.4923(4) 0.0588(14) Uani d . 1 . .
H H32 0.2460 0.2742 0.4824 0.071 Uiso calc R 1 . .
C C33 0.1589(6) 0.3888(6) 0.5892(5) 0.0779(19) Uani d . 1 . .
H H33 0.1539 0.3362 0.6447 0.093 Uiso calc R 1 . .
C C34 0.1106(5) 0.5011(7) 0.6040(5) 0.078(2) Uani d . 1 . .
H H34 0.0713 0.5250 0.6694 0.093 Uiso calc R 1 . .
C C35 0.1194(5) 0.5791(6) 0.5236(6) 0.0740(18) Uani d . 1 . .
H H35 0.0855 0.6560 0.5339 0.089 Uiso calc R 1 . .
C C36 0.1780(5) 0.5440(5) 0.4277(4) 0.0572(14) Uani d . 1 . .
H H36 0.1852 0.5978 0.3733 0.069 Uiso calc R 1 . .
C C38 0.1818(5) 0.3228(4) 0.0538(4) 0.0555(12) Uani d DU 1 . .
N N37 0.3081(7) 0.2875(18) 0.0324(10) 0.068(3) Uani d PDU 0.50(2) A 1
C C39 0.1267(10) 0.4052(14) -0.0117(8) 0.064(3) Uani d PDU 0.50(2) A 1
H H39 0.0448 0.4452 0.0101 0.077 Uiso calc PR 0.50(2) A 1
C C40 0.1895(14) 0.4282(14) -0.1058(8) 0.071(3) Uani d PDU 0.50(2) A 1
H H40 0.1499 0.4812 -0.1499 0.086 Uiso calc PR 0.50(2) A 1
C C41 0.3102(14) 0.3744(16) -0.1364(9) 0.076(3) Uani d PDU 0.50(2) A 1
H H41 0.3525 0.3819 -0.2040 0.092 Uiso calc PR 0.50(2) A 1
C C42 0.3674(10) 0.3094(16) -0.0654(11) 0.077(3) Uani d PDU 0.50(2) A 1
H H42 0.4523 0.2777 -0.0845 0.092 Uiso calc PR 0.50(2) A 1
N N37A 0.3023(8) 0.2694(18) 0.0152(9) 0.067(3) Uani d PDU 0.50(2) A 2
C C39A 0.1072(10) 0.3708(15) -0.0149(7) 0.064(3) Uani d PDU 0.50(2) A 2
H H39A 0.0213 0.3906 0.0082 0.077 Uiso calc PR 0.50(2) A 2
C C40A 0.1566(14) 0.3893(16) -0.1138(7) 0.073(3) Uani d PDU 0.50(2) A 2
H H40A 0.1053 0.4265 -0.1577 0.088 Uiso calc PR 0.50(2) A 2
C C41A 0.2798(14) 0.3544(16) -0.1503(8) 0.077(3) Uani d PDU 0.50(2) A 2
H H41A 0.3165 0.3743 -0.2169 0.092 Uiso calc PR 0.50(2) A 2
C C42A 0.3480(11) 0.2893(16) -0.0863(9) 0.072(3) Uani d PDU 0.50(2) A 2
H H42A 0.4311 0.2562 -0.1131 0.086 Uiso calc PR 0.50(2) A 2

loop_
_atom_site_aniso_label
_atom_site_aniso_U_11
_atom_site_aniso_U_22
_atom_site_aniso_U_33
_atom_site_aniso_U_12
_atom_site_aniso_U_13
_atom_site_aniso_U_23
Pd1 0.0445(2) 0.0354(2) 0.0403(2) -0.01175(16) -0.01242(16) -0.00360(15)
S1 0.0589(8) 0.0490(8) 0.0591(8) -0.0123(7) -0.0298(7) -0.0047(6)
S2 0.0449(8) 0.0520(8) 0.0570(8) -0.0081(6) -0.0146(6) -0.0037(6)
P1 0.0431(7) 0.0367(7) 0.0380(7) -0.0127(6) -0.0100(5) -0.0038(5)
P2 0.0466(8) 0.0403(7) 0.0475(8) -0.0142(6) -0.0124(6) -0.0046(6)
C1 0.043(3) 0.043(3) 0.037(3) -0.012(2) -0.003(2) -0.001(2)
C2 0.046(3) 0.042(3) 0.043(3) -0.007(2) -0.010(2) 0.000(2)
C3 0.063(4) 0.061(4) 0.063(4) -0.014(3) -0.026(3) 0.002(3)
C4 0.070(4) 0.051(4) 0.079(4) -0.003(3) -0.023(3) 0.020(3)
C5 0.073(4) 0.037(3) 0.092(5) -0.011(3) -0.024(4) 0.015(3)
C6 0.061(3) 0.042(3) 0.064(3) -0.019(3) -0.017(3) 0.003(3)
C7 0.045(3) 0.038(3) 0.039(3) -0.018(2) -0.006(2) -0.003(2)
C8 0.054(3) 0.048(3) 0.048(3) -0.017(3) -0.008(2) -0.005(2)
C9 0.061(4) 0.065(4) 0.052(3) -0.024(3) 0.011(3) -0.019(3)
C10 0.100(5) 0.080(4) 0.039(3) -0.035(4) -0.009(3) -0.012(3)
C11 0.094(5) 0.080(4) 0.048(3) -0.028(4) -0.027(3) -0.002(3)
C12 0.053(3) 0.059(3) 0.051(3) -0.015(3) -0.014(3) -0.011(3)
C13 0.048(3) 0.048(3) 0.039(3) -0.014(2) -0.008(2) 0.000(2)
C14 0.072(4) 0.076(4) 0.064(4) -0.039(3) -0.006(3) -0.006(3)
C15 0.076(5) 0.101(5) 0.085(5) -0.054(4) -0.006(4) -0.002(4)
C16 0.055(4) 0.103(5) 0.081(5) -0.031(4) 0.003(3) 0.007(4)
C17 0.058(4) 0.076(4) 0.064(4) -0.008(3) 0.007(3) 0.001(3)
C18 0.057(3) 0.051(3) 0.056(3) -0.010(3) -0.010(3) -0.004(3)
C19 0.073(4) 0.042(3) 0.046(3) -0.020(3) -0.020(3) -0.005(2)
C20 0.068(4) 0.055(4) 0.094(5) -0.021(3) -0.028(4) 0.012(3)
C21 0.100(5) 0.056(4) 0.106(6) -0.015(4) -0.054(5) 0.011(4)
C22 0.136(7) 0.056(4) 0.072(5) -0.014(5) -0.030(5) 0.006(3)
C23 0.124(7) 0.072(5) 0.071(5) -0.033(5) 0.002(4) 0.012(4)
C24 0.076(4) 0.059(4) 0.061(4) -0.011(3) -0.005(3) -0.001(3)
C25 0.044(3) 0.037(3) 0.052(3) -0.013(2) -0.010(2) 0.003(2)
C26 0.056(4) 0.074(4) 0.064(4) -0.021(3) -0.008(3) -0.024(3)
C27 0.058(4) 0.071(4) 0.074(4) -0.014(3) 0.006(3) -0.013(3)
C28 0.054(4) 0.072(4) 0.084(4) -0.016(3) -0.025(3) 0.001(4)
C29 0.056(4) 0.083(4) 0.067(4) -0.023(3) -0.022(3) -0.012(3)
C30 0.049(3) 0.054(3) 0.046(3) -0.014(3) -0.012(2) -0.006(2)
C31 0.039(3) 0.044(3) 0.058(3) -0.011(2) -0.010(2) -0.011(3)
C32 0.063(4) 0.053(3) 0.055(3) -0.016(3) -0.001(3) -0.004(3)
C33 0.092(5) 0.088(5) 0.055(4) -0.035(4) 0.001(3) -0.016(3)
C34 0.057(4) 0.105(6) 0.076(5) -0.032(4) 0.008(3) -0.044(4)
C35 0.064(4) 0.060(4) 0.100(5) -0.014(3) -0.006(4) -0.040(4)
C36 0.054(3) 0.054(3) 0.069(4) -0.017(3) -0.012(3) -0.015(3)
C38 0.053(2) 0.056(3) 0.063(3) -0.012(2) -0.024(2) -0.001(2)
N37 0.056(3) 0.068(6) 0.080(4) -0.014(4) -0.015(3) 0.005(4)
C39 0.055(4) 0.077(6) 0.060(4) -0.011(4) -0.021(3) 0.003(4)
C40 0.066(5) 0.089(6) 0.063(4) -0.019(4) -0.025(4) 0.008(4)
C41 0.066(5) 0.092(6) 0.071(4) -0.022(4) -0.012(4) 0.001(4)
C42 0.061(4) 0.078(6) 0.082(5) -0.011(4) -0.008(3) 0.003(5)
N37A 0.054(3) 0.067(6) 0.081(4) -0.017(4) -0.018(3) 0.007(5)
C39A 0.055(4) 0.077(6) 0.060(4) -0.013(4) -0.022(3) 0.007(4)
C40A 0.064(4) 0.091(6) 0.066(3) -0.018(4) -0.024(4) 0.010(4)
C41A 0.067(5) 0.091(6) 0.070(4) -0.020(5) -0.014(4) 0.003(4)
C42A 0.055(4) 0.077(6) 0.081(4) -0.016(4) -0.012(3) 0.001(5)

loop_
_atom_type_symbol
_atom_type_description
_atom_type_scat_dispersion_real
_atom_type_scat_dispersion_imag
_atom_type_scat_source
C C 0.0033 0.0016 'International Tables Vol C Tables 4.2.6.8 and 6.1.1.4'
H H 0.0000 0.0000 'International Tables Vol C Tables 4.2.6.8 and 6.1.1.4'
N N 0.0061 0.0033 'International Tables Vol C Tables 4.2.6.8 and 6.1.1.4'
P P 0.1023 0.0942 'International Tables Vol C Tables 4.2.6.8 and 6.1.1.4'
S S 0.1246 0.1234 'International Tables Vol C Tables 4.2.6.8 and 6.1.1.4'
Pd Pd -0.9988 1.0072 'International Tables Vol C Tables 4.2.6.8 and 6.1.1.4'

loop_
_geom_angle_atom_site_label_1
_geom_angle_atom_site_label_2
_geom_angle_atom_site_label_3
_geom_angle_site_symmetry_1
_geom_angle_site_symmetry_3
_geom_angle
_geom_angle_publ_flag
P1 Pd1 S1 . . 87.50(5) ?
P1 Pd1 S2 . . 87.20(5) ?
S1 Pd1 S2 . . 174.33(5) ?
P1 Pd1 P2 . . 178.22(5) ?
S1 Pd1 P2 . . 91.42(5) ?
S2 Pd1 P2 . . 93.83(5) ?
C2 S1 Pd1 . . 105.60(16) ?
C38 S2 Pd1 . . 102.20(18) ?
C1 P1 C7 . . 106.4(2) ?
C1 P1 C13 . . 106.3(2) ?
C7 P1 C13 . . 106.1(2) ?
C1 P1 Pd1 . . 107.42(16) ?
C7 P1 Pd1 . . 114.19(15) ?
C13 P1 Pd1 . . 115.84(16) ?
C25 P2 C31 . . 102.7(2) ?
C25 P2 C19 . . 103.6(2) ?
C31 P2 C19 . . 104.2(2) ?
C25 P2 Pd1 . . 114.30(16) ?
C31 P2 Pd1 . . 110.55(16) ?
C19 P2 Pd1 . . 119.64(16) ?
C2 C1 C6 . . 120.2(4) ?
C2 C1 P1 . . 117.0(4) ?
C6 C1 P1 . . 122.8(4) ?
C1 C2 C3 . . 119.3(5) ?
C1 C2 S1 . . 122.4(4) ?
C3 C2 S1 . . 118.3(4) ?
C4 C3 C2 . . 119.5(5) ?
C4 C3 H3 . . 120.3 ?
C2 C3 H3 . . 120.3 ?
C3 C4 C5 . . 121.6(5) ?
C3 C4 H4 . . 119.2 ?
C5 C4 H4 . . 119.2 ?
C6 C5 C4 . . 119.7(5) ?
C6 C5 H5 . . 120.1 ?
C4 C5 H5 . . 120.1 ?
C5 C6 C1 . . 119.7(5) ?
C5 C6 H6 . . 120.1 ?
C1 C6 H6 . . 120.1 ?
C12 C7 C8 . . 118.5(4) ?
C12 C7 P1 . . 121.5(4) ?
C8 C7 P1 . . 119.5(4) ?
C9 C8 C7 . . 121.0(5) ?
C9 C8 H8 . . 119.5 ?
C7 C8 H8 . . 119.5 ?
C10 C9 C8 . . 120.1(5) ?
C10 C9 H9 . . 119.9 ?
C8 C9 H9 . . 119.9 ?
C9 C10 C11 . . 120.0(5) ?
C9 C10 H10 . . 120.0 ?
C11 C10 H10 . . 120.0 ?
C10 C11 C12 . . 120.4(6) ?
C10 C11 H11 . . 119.8 ?
C12 C11 H11 . . 119.8 ?
C7 C12 C11 . . 119.9(5) ?
C7 C12 H12 . . 120.0 ?
C11 C12 H12 . . 120.0 ?
C18 C13 C14 . . 118.0(5) ?
C18 C13 P1 . . 119.7(4) ?
C14 C13 P1 . . 122.3(4) ?
C13 C14 C15 . . 120.1(6) ?
C13 C14 H14 . . 119.9 ?
C15 C14 H14 . . 119.9 ?
C16 C15 C14 . . 120.7(6) ?
C16 C15 H15 . . 119.6 ?
C14 C15 H15 . . 119.6 ?
C17 C16 C15 . . 119.9(6) ?
C17 C16 H16 . . 120.0 ?
C15 C16 H16 . . 120.0 ?
C16 C17 C18 . . 120.0(6) ?
C16 C17 H17 . . 120.0 ?
C18 C17 H17 . . 120.0 ?
C13 C18 C17 . . 121.2(5) ?
C13 C18 H18 . . 119.4 ?
C17 C18 H18 . . 119.4 ?
C24 C19 C20 . . 117.4(5) ?
C24 C19 P2 . . 122.5(4) ?
C20 C19 P2 . . 120.1(4) ?
C21 C20 C19 . . 122.8(6) ?
C21 C20 H20 . . 118.6 ?
C19 C20 H20 . . 118.6 ?
C22 C21 C20 . . 118.4(7) ?
C22 C21 H21 . . 120.8 ?
C20 C21 H21 . . 120.8 ?
C21 C22 C23 . . 120.8(7) ?
C21 C22 H22 . . 119.6 ?
C23 C22 H22 . . 119.6 ?
C22 C23 C24 . . 120.7(7) ?
C22 C23 H23 . . 119.6 ?
C24 C23 H23 . . 119.6 ?
C19 C24 C23 . . 119.7(6) ?
C19 C24 H24 . . 120.1 ?
C23 C24 H24 . . 120.1 ?
C30 C25 C26 . . 118.4(5) ?
C30 C25 P2 . . 123.4(4) ?
C26 C25 P2 . . 118.2(4) ?
C27 C26 C25 . . 119.8(5) ?
C27 C26 H26 . . 120.1 ?
C25 C26 H26 . . 120.1 ?
C28 C27 C26 . . 121.1(6) ?
C28 C27 H27 . . 119.5 ?
C26 C27 H27 . . 119.5 ?
C27 C28 C29 . . 119.0(5) ?
C27 C28 H28 . . 120.5 ?
C29 C28 H28 . . 120.5 ?
C30 C29 C28 . . 120.7(5) ?
C30 C29 H29 . . 119.6 ?
C28 C29 H29 . . 119.6 ?
C29 C30 C25 . . 121.0(5) ?
C29 C30 H30 . . 119.5 ?
C25 C30 H30 . . 119.5 ?
C36 C31 C32 . . 118.3(5) ?
C36 C31 P2 . . 123.6(4) ?
C32 C31 P2 . . 118.1(4) ?
C33 C32 C31 . . 119.8(5) ?
C33 C32 H32 . . 120.1 ?
C31 C32 H32 . . 120.1 ?
C34 C33 C32 . . 120.6(6) ?
C34 C33 H33 . . 119.7 ?
C32 C33 H33 . . 119.7 ?
C33 C34 C35 . . 120.3(6) ?
C33 C34 H34 . . 119.9 ?
C35 C34 H34 . . 119.9 ?
C34 C35 C36 . . 119.9(6) ?
C34 C35 H35 . . 120.1 ?
C36 C35 H35 . . 120.1 ?
C35 C36 C31 . . 121.2(6) ?
C35 C36 H36 . . 119.4 ?
C31 C36 H36 . . 119.4 ?
N37 C38 C39A . . 126.8(8) ?
N37A C38 C39A . . 117.8(7) ?
N37 C38 C39 . . 118.1(7) ?
N37A C38 C39 . . 115.0(8) ?
N37 C38 S2 . . 117.8(6) ?
N37A C38 S2 . . 124.1(5) ?
C39A C38 S2 . . 115.3(6) ?
C39 C38 S2 . . 120.7(6) ?
C38 N37 C42 . . 116.3(7) ?
C40 C39 C38 . . 121.1(8) ?
C40 C39 H39 . . 119.4 ?
C38 C39 H39 . . 119.4 ?
C39 C40 C41 . . 119.9(8) ?
C39 C40 H40 . . 120.1 ?
C41 C40 H40 . . 120.0 ?
C42 C41 C40 . . 117.6(8) ?
C42 C41 H41 . . 121.2 ?
C40 C41 H41 . . 121.2 ?
C41 C42 N37 . . 124.0(8) ?
C41 C42 H42 . . 118.0 ?
N37 C42 H42 . . 118.0 ?
C42A N37A C38 . . 117.1(7) ?
C40A C39A C38 . . 121.1(8) ?
C40A C39A H39A . . 119.5 ?
C38 C39A H39A . . 119.5 ?
C39A C40A C41A . . 120.6(8) ?
C39A C40A H40A . . 119.7 ?
C41A C40A H40A . . 119.7 ?
C40A C41A C42A . . 117.3(8) ?
C40A C41A H41A . . 121.4 ?
C42A C41A H41A . . 121.4 ?
C41A C42A N37A . . 123.9(8) ?
C41A C42A H42A . . 118.1 ?
N37A C42A H42A . . 118.1 ?

loop_
_geom_bond_atom_site_label_1
_geom_bond_atom_site_label_2
_geom_bond_site_symmetry_2
_geom_bond_distance
_geom_bond_publ_flag
Pd1 P1 . 2.2585(15) y
Pd1 P2 . 2.3575(15) y
Pd1 S1 . 2.2999(15) y
Pd1 S2 . 2.3374(15) y
S1 C2 . 1.764(5) ?
S2 C38 . 1.735(6) ?
P1 C1 . 1.815(5) ?
P1 C7 . 1.819(5) ?
P1 C13 . 1.821(5) ?
P2 C25 . 1.826(5) ?
P2 C31 . 1.827(5) ?
P2 C19 . 1.828(5) ?
C1 C2 . 1.380(6) ?
C1 C6 . 1.394(6) ?
C2 C3 . 1.394(7) ?
C3 C4 . 1.362(8) ?
C3 H3 . 0.9300 ?
C4 C5 . 1.371(8) ?
C4 H4 . 0.9300 ?
C5 C6 . 1.368(7) ?
C5 H5 . 0.9300 ?
C6 H6 . 0.9300 ?
C7 C12 . 1.379(6) ?
C7 C8 . 1.384(6) ?
C8 C9 . 1.378(7) ?
C8 H8 . 0.9300 ?
C9 C10 . 1.358(8) ?
C9 H9 . 0.9300 ?
C10 C11 . 1.365(8) ?
C10 H10 . 0.9300 ?
C11 C12 . 1.393(7) ?
C11 H11 . 0.9300 ?
C12 H12 . 0.9300 ?
C13 C18 . 1.372(7) ?
C13 C14 . 1.383(7) ?
C14 C15 . 1.385(8) ?
C14 H14 . 0.9300 ?
C15 C16 . 1.355(9) ?
C15 H15 . 0.9300 ?
C16 C17 . 1.353(9) ?
C16 H16 . 0.9300 ?
C17 C18 . 1.383(7) ?
C17 H17 . 0.9300 ?
C18 H18 . 0.9300 ?
C19 C24 . 1.377(7) ?
C19 C20 . 1.377(7) ?
C20 C21 . 1.376(8) ?
C20 H20 . 0.9300 ?
C21 C22 . 1.348(9) ?
C21 H21 . 0.9300 ?
C22 C23 . 1.359(9) ?
C22 H22 . 0.9300 ?
C23 C24 . 1.387(8) ?
C23 H23 . 0.9300 ?
C24 H24 . 0.9300 ?
C25 C30 . 1.382(6) ?
C25 C26 . 1.384(7) ?
C26 C27 . 1.382(8) ?
C26 H26 . 0.9300 ?
C27 C28 . 1.362(8) ?
C27 H27 . 0.9300 ?
C28 C29 . 1.375(8) ?
C28 H28 . 0.9300 ?
C29 C30 . 1.359(7) ?
C29 H29 . 0.9300 ?
C30 H30 . 0.9300 ?
C31 C36 . 1.383(7) ?
C31 C32 . 1.384(7) ?
C32 C33 . 1.382(7) ?
C32 H32 . 0.9300 ?
C33 C34 . 1.355(9) ?
C33 H33 . 0.9300 ?
C34 C35 . 1.362(9) ?
C34 H34 . 0.9300 ?
C35 C36 . 1.366(8) ?
C35 H35 . 0.9300 ?
C36 H36 . 0.9300 ?
C38 N37 . 1.362(8) ?
C38 N37A . 1.365(8) ?
C38 C39A . 1.384(9) ?
C38 C39 . 1.385(9) ?
N37 C42 . 1.363(9) ?
C39 C40 . 1.339(10) ?
C39 H39 . 0.9300 ?
C40 C41 . 1.351(10) ?
C40 H40 . 0.9300 ?
C41 C42 . 1.351(11) ?
C41 H41 . 0.9300 ?
C42 H42 . 0.9300 ?
N37A C42A . 1.362(9) ?
C39A C40A . 1.336(10) ?
C39A H39A . 0.9300 ?
C40A C41A . 1.346(10) ?
C40A H40A . 0.9300 ?
C41A C42A . 1.350(11) ?
C41A H41A . 0.9300 ?
C42A H42A . 0.9300 ?

loop_
_geom_torsion_atom_site_label_1
_geom_torsion_atom_site_label_2
_geom_torsion_atom_site_label_3
_geom_torsion_atom_site_label_4
_geom_torsion_site_symmetry_1
_geom_torsion_site_symmetry_2
_geom_torsion_site_symmetry_3
_geom_torsion_site_symmetry_4
_geom_torsion
_geom_torsion_publ_flag
P1 Pd1 S1 C2 . . . . 0.08(17) ?
P2 Pd1 S1 C2 . . . . 178.66(17) ?
P1 Pd1 S2 C38 . . . . -99.05(19) ?
P2 Pd1 S2 C38 . . . . 82.41(19) ?
S1 Pd1 P1 C1 . . . . -1.59(15) ?
S2 Pd1 P1 C1 . . . . -179.60(15) ?
S1 Pd1 P1 C7 . . . . -119.32(18) ?
S2 Pd1 P1 C7 . . . . 62.67(17) ?
S1 Pd1 P1 C13 . . . . 116.98(18) ?
S2 Pd1 P1 C13 . . . . -61.03(18) ?
S1 Pd1 P2 C25 . . . . 29.13(18) ?
S2 Pd1 P2 C25 . . . . -153.00(18) ?
S1 Pd1 P2 C31 . . . . -86.20(18) ?
S2 Pd1 P2 C31 . . . . 91.67(18) ?
S1 Pd1 P2 C19 . . . . 152.8(2) ?
S2 Pd1 P2 C19 . . . . -29.3(2) ?
C7 P1 C1 C2 . . . . 126.1(4) ?
C13 P1 C1 C2 . . . . -121.2(4) ?
Pd1 P1 C1 C2 . . . . 3.4(4) ?
C7 P1 C1 C6 . . . . -55.5(4) ?
C13 P1 C1 C6 . . . . 57.2(4) ?
Pd1 P1 C1 C6 . . . . -178.2(4) ?
C6 C1 C2 C3 . . . . -2.4(7) ?
P1 C1 C2 C3 . . . . 176.1(4) ?
C6 C1 C2 S1 . . . . 177.7(4) ?
P1 C1 C2 S1 . . . . -3.8(5) ?
Pd1 S1 C2 C1 . . . . 2.2(4) ?
Pd1 S1 C2 C3 . . . . -177.7(4) ?
C1 C2 C3 C4 . . . . 1.6(8) ?
S1 C2 C3 C4 . . . . -178.5(4) ?
C2 C3 C4 C5 . . . . 0.2(9) ?
C3 C4 C5 C6 . . . . -1.3(9) ?
C4 C5 C6 C1 . . . . 0.6(9) ?
C2 C1 C6 C5 . . . . 1.3(8) ?
P1 C1 C6 C5 . . . . -177.1(4) ?
C1 P1 C7 C12 . . . . 154.0(4) ?
C13 P1 C7 C12 . . . . 41.1(5) ?
Pd1 P1 C7 C12 . . . . -87.7(4) ?
C1 P1 C7 C8 . . . . -34.1(4) ?
C13 P1 C7 C8 . . . . -147.0(4) ?
Pd1 P1 C7 C8 . . . . 84.2(4) ?
C12 C7 C8 C9 . . . . 0.1(7) ?
P1 C7 C8 C9 . . . . -172.0(4) ?
C7 C8 C9 C10 . . . . -0.4(8) ?
C8 C9 C10 C11 . . . . -0.6(9) ?
C9 C10 C11 C12 . . . . 1.8(9) ?
C8 C7 C12 C11 . . . . 1.0(7) ?
P1 C7 C12 C11 . . . . 173.0(4) ?
C10 C11 C12 C7 . . . . -2.1(9) ?
C1 P1 C13 C18 . . . . 102.0(4) ?
C7 P1 C13 C18 . . . . -145.1(4) ?
Pd1 P1 C13 C18 . . . . -17.2(5) ?
C1 P1 C13 C14 . . . . -75.3(5) ?
C7 P1 C13 C14 . . . . 37.6(5) ?
Pd1 P1 C13 C14 . . . . 165.5(4) ?
C18 C13 C14 C15 . . . . 0.0(8) ?
P1 C13 C14 C15 . . . . 177.4(5) ?
C13 C14 C15 C16 . . . . -0.1(10) ?
C14 C15 C16 C17 . . . . 0.2(11) ?
C15 C16 C17 C18 . . . . -0.2(10) ?
C14 C13 C18 C17 . . . . 0.0(8) ?
P1 C13 C18 C17 . . . . -177.4(4) ?
C16 C17 C18 C13 . . . . 0.1(9) ?
C25 P2 C19 C24 . . . . 18.2(5) ?
C31 P2 C19 C24 . . . . 125.4(5) ?
Pd1 P2 C19 C24 . . . . -110.5(4) ?
C25 P2 C19 C20 . . . . -163.6(4) ?
C31 P2 C19 C20 . . . . -56.4(5) ?
Pd1 P2 C19 C20 . . . . 67.8(5) ?
C24 C19 C20 C21 . . . . -3.4(9) ?
P2 C19 C20 C21 . . . . 178.3(5) ?
C19 C20 C21 C22 . . . . 2.1(10) ?
C20 C21 C22 C23 . . . . 1.0(11) ?
C21 C22 C23 C24 . . . . -2.5(11) ?
C20 C19 C24 C23 . . . . 1.8(8) ?
P2 C19 C24 C23 . . . . -179.9(5) ?
C22 C23 C24 C19 . . . . 1.1(10) ?
C31 P2 C25 C30 . . . . -16.2(5) ?
C19 P2 C25 C30 . . . . 92.1(4) ?
Pd1 P2 C25 C30 . . . . -136.0(4) ?
C31 P2 C25 C26 . . . . 164.9(4) ?
C19 P2 C25 C26 . . . . -86.8(4) ?
Pd1 P2 C25 C26 . . . . 45.1(4) ?
C30 C25 C26 C27 . . . . -1.1(8) ?
P2 C25 C26 C27 . . . . 177.9(4) ?
C25 C26 C27 C28 . . . . 0.9(9) ?
C26 C27 C28 C29 . . . . -0.6(10) ?
C27 C28 C29 C30 . . . . 0.5(9) ?
C28 C29 C30 C25 . . . . -0.8(9) ?
C26 C25 C30 C29 . . . . 1.0(8) ?
P2 C25 C30 C29 . . . . -177.9(4) ?
C25 P2 C31 C36 . . . . 95.0(5) ?
C19 P2 C31 C36 . . . . -12.8(5) ?
Pd1 P2 C31 C36 . . . . -142.6(4) ?
C25 P2 C31 C32 . . . . -81.7(4) ?
C19 P2 C31 C32 . . . . 170.5(4) ?
Pd1 P2 C31 C32 . . . . 40.7(4) ?
C36 C31 C32 C33 . . . . -1.4(8) ?
P2 C31 C32 C33 . . . . 175.5(4) ?
C31 C32 C33 C34 . . . . 2.2(9) ?
C32 C33 C34 C35 . . . . -1.2(10) ?
C33 C34 C35 C36 . . . . -0.6(9) ?
C34 C35 C36 C31 . . . . 1.3(9) ?
C32 C31 C36 C35 . . . . -0.3(8) ?
P2 C31 C36 C35 . . . . -177.0(4) ?
Pd1 S2 C38 N37 . . . . -1.2(12) ?
Pd1 S2 C38 N37A . . . . 15.2(13) ?
Pd1 S2 C38 C39A . . . . 175.7(9) ?
Pd1 S2 C38 C39 . . . . -159.9(10) ?
N37A C38 N37 C42 . . . . 64(3) ?
C39A C38 N37 C42 . . . . 5(3) ?
C39 C38 N37 C42 . . . . -19(2) ?
S2 C38 N37 C42 . . . . -178.3(12) ?
N37 C38 C39 C40 . . . . 17(2) ?
N37A C38 C39 C40 . . . . 0(2) ?
C39A C38 C39 C40 . . . . -102(2) ?
S2 C38 C39 C40 . . . . 175.9(10) ?
C38 C39 C40 C41 . . . . -3(2) ?
C39 C40 C41 C42 . . . . -8(2) ?
C40 C41 C42 N37 . . . . 6(2) ?
C38 N37 C42 C41 . . . . 8(3) ?
N37 C38 N37A C42A . . . . -115(5) ?
C39A C38 N37A C42A . . . . 15(2) ?
C39 C38 N37A C42A . . . . -10(2) ?
S2 C38 N37A C42A . . . . 174.8(11) ?
N37 C38 C39A C40A . . . . -1(2) ?
N37A C38 C39A C40A . . . . -16(2) ?
C39 C38 C39A C40A . . . . 72.5(19) ?
S2 C38 C39A C40A . . . . -177.8(10) ?
C38 C39A C40A C41A . . . . 5(2) ?
C39A C40A C41A C42A . . . . 8(2) ?
C40A C41A C42A N37A . . . . -9(2) ?
C38 N37A C42A C41A . . . . -3(3) ?
